data_4103383
loop_
_publ_author_name
'Alison N. Campbell'
'Paul B. White'
'Ilia A. Guzei'
'Shannon S. Stahl'

_publ_contact_author_address
;
Department of Chemistry
University of Wisconsin-Madison
1101 University Ave
Madison, WI  53706
USA
;
_publ_contact_author_email iguzei@chem.wisc.edu
_publ_contact_author_fax 608-262-0381
_publ_contact_author_name
;
Guzei, Ilia A. 
;
_publ_contact_author_phone 608-263-4694
_publ_section_title
;
 Allylic C-H Acetoxylation with a 4,5-Diazafluorenone-Ligated Palladium
 Catalyst: A Ligand-Based Strategy To Achieve Aerobic Catalytic Turnover
;
_journal_name_full 'Journal of the American Chemical Society'
_journal_page_first 15116
_journal_page_last 15119
_journal_paper_doi 10.1021/ja105829t
_journal_volume 132
_journal_year 2010
_chemical_absolute_configuration ad
_chemical_formula_moiety 'C21 H29 N2 Pd, B F4'
_chemical_formula_sum 'C21 H29 B F4 N2 Pd'
_chemical_formula_weight 502.67
_space_group_IT_number 169
_symmetry_cell_setting hexagonal
_symmetry_Int_Tables_number 169
_symmetry_space_group_name_Hall 'P 61'
_symmetry_space_group_name_H-M 'P 61'
_atom_sites_solution_hydrogens geom
_atom_sites_solution_primary direct
_atom_sites_solution_secondary difmap
_audit_creation_method
;
manual editing of the CIF file 
created by SHELXTL Ver. 6.10
and processed with modiCIfer-03272007. 
;
_audit_update_record
;
2009-12-14 # Formatted by publCIF
;
_cell_angle_alpha 90.00
_cell_angle_beta 90.00
_cell_angle_gamma 120.00
_cell_formula_units_Z 6
_cell_length_a 18.9952(5)
_cell_length_b 18.9952(5)
_cell_length_c 11.8778(3)
_cell_measurement_reflns_used 9758
_cell_measurement_temperature 200(2)
_cell_measurement_theta_max 25.6787
_cell_measurement_theta_min 2.4762
_cell_volume 3711.54(17)
_computing_cell_refinement 'SAINT Ver. 7.24A (Bruker-AXS, 2007)'
_computing_data_collection 'APEX2 Ver. 2.1-4 (Bruker-AXS, 2009)'
_computing_data_reduction 'SAINT Ver. 7.24A'
_computing_molecular_graphics SHELXTL
_computing_publication_material SHELXTL
_computing_structure_refinement 'SHELXTL, OLEX2 (Dolomanov et al., 2009)'
_computing_structure_solution 'SHELXTL (Sheldrick, 2008)'
_diffrn_ambient_temperature 200(2)
_diffrn_measured_fraction_theta_full 0.994
_diffrn_measured_fraction_theta_max 0.993
_diffrn_measurement_device_type 'Bruker SMART APEX2 area detector'
_diffrn_measurement_method '0.60\% \w and 0.6\% \f scans'
_diffrn_radiation_monochromator 'mirror optics'
_diffrn_radiation_type 'Mo K\a'
_diffrn_radiation_wavelength 0.71073
_diffrn_reflns_av_R_equivalents 0.0000
_diffrn_reflns_av_sigmaI/netI 0.0378
_diffrn_reflns_limit_h_max 0
_diffrn_reflns_limit_h_min -20
_diffrn_reflns_limit_k_max 23
_diffrn_reflns_limit_k_min 0
_diffrn_reflns_limit_l_max 14
_diffrn_reflns_limit_l_min -14
_diffrn_reflns_number 5049
_diffrn_reflns_theta_full 25.00
_diffrn_reflns_theta_max 26.43
_diffrn_reflns_theta_min 1.24
_diffrn_source 'microfocus sealed X-ray tube'
_diffrn_source_type 'Incoatec I\ms'
_exptl_absorpt_coefficient_mu 0.788
_exptl_absorpt_correction_T_max 0.9254
_exptl_absorpt_correction_T_min 0.7384
_exptl_absorpt_correction_type analytical
_exptl_absorpt_process_details
;
SADABS  (Bruker-AXS, 2007)
;
_exptl_crystal_colour colourless
_exptl_crystal_density_diffrn 1.349
_exptl_crystal_density_method 'not measured'
_exptl_crystal_description needle
_exptl_crystal_F_000 1536
_exptl_crystal_size_max 0.41
_exptl_crystal_size_mid 0.13
_exptl_crystal_size_min 0.10
_platon_squeeze_details
;
The volume occupied by solvent is  13.4 percent of the unit cell.
;
_refine_diff_density_max 0.340
_refine_diff_density_min -0.530
_refine_diff_density_rms 0.087
_refine_ls_abs_structure_details 'Flack H D (1983), Acta Cryst. A39, 876-881'
_refine_ls_abs_structure_Flack 0.00(5)
_refine_ls_extinction_method none
_refine_ls_goodness_of_fit_ref 0.973
_refine_ls_hydrogen_treatment mixed
_refine_ls_matrix_type full
_refine_ls_number_parameters 314
_refine_ls_number_reflns 5049
_refine_ls_number_restraints 45
_refine_ls_restrained_S_all 0.972
_refine_ls_R_factor_all 0.0530
_refine_ls_R_factor_gt 0.0511
_refine_ls_shift/su_max 0.000
_refine_ls_shift/su_mean 0.000
_refine_ls_structure_factor_coef Fsqd
_refine_ls_weighting_details 'calc w=1/[\s^2^(Fo^2^)+(0.0961P)^2^+3.9105P] where P=(Fo^2^+2Fc^2^)/3'
_refine_ls_weighting_scheme calc
_refine_ls_wR_factor_gt 0.1361
_refine_ls_wR_factor_ref 0.1370
_reflns_number_gt 4797
_reflns_number_total 5049
_reflns_threshold_expression I>2\s(I)
_cod_data_source_file ja105829t_si_002.cif
_cod_data_source_block stahl87
_cod_original_sg_symbol_Hall 'P 61        '
_cod_original_sg_symbol_H-M 'P 61 '
_cod_database_code 4103383

loop_
_symmetry_equiv_pos_as_xyz
'x, y, z'
'-y, x-y, z+1/3'
'-x+y, -x, z+2/3'
'-x, -y, z+1/2'
'y, -x+y, z+5/6'
'x-y, x, z+1/6'

loop_
_atom_site_label
_atom_site_type_symbol
_atom_site_fract_x
_atom_site_fract_y
_atom_site_fract_z
_atom_site_U_iso_or_equiv
_atom_site_adp_type
_atom_site_occupancy
_atom_site_symmetry_multiplicity
_atom_site_calc_flag
_atom_site_refinement_flags
_atom_site_disorder_assembly
_atom_site_disorder_group
Pd1 Pd 0.31754(3) 0.69404(3) 0.00326(18) 0.04664(14) Uani 1 1 d D . .
N1 N 0.2945(3) 0.5742(3) -0.0061(4) 0.0470(10) Uani 1 1 d . A .
N2 N 0.4346(3) 0.7111(2) 0.0142(4) 0.0453(10) Uani 1 1 d . A .
C1 C 0.3304(5) 0.8119(5) 0.0081(9) 0.084(3) Uani 1 1 d D A .
H1A H 0.355(3) 0.8389(14) -0.060(3) 0.100 Uiso 0.500(15) 1 d PD A 1
H1B H 0.3800(14) 0.8474(9) 0.045(4) 0.100 Uiso 0.500(15) 1 d PD A 1
H1C H 0.3770(14) 0.8475(8) -0.035(3) 0.100 Uiso 0.500(15) 1 d PD A 2
H1D H 0.341(2) 0.8304(12) 0.0839(13) 0.100 Uiso 0.500(15) 1 d PD A 2
C2 C 0.2596(11) 0.7633(10) 0.0387(14) 0.065(3) Uani 0.500(15) 1 d PD A 1
H2 H 0.2512 0.7670 0.1212 0.078 Uiso 0.500(15) 1 calc PR A 1
C2A C 0.2570(11) 0.7616(10) -0.0346(14) 0.065(3) Uani 0.500(15) 1 d PD A 2
H2A H 0.2569 0.7700 -0.1177 0.078 Uiso 0.500(15) 1 calc PR A 2
C3 C 0.2020(5) 0.6864(6) -0.0080(7) 0.077(2) Uani 1 1 d D A .
H3A H 0.1894(12) 0.6862(19) -0.0854(9) 0.093 Uiso 0.500(15) 1 d PD A 1
H3B H 0.1665(8) 0.6462(14) 0.044(2) 0.093 Uiso 0.500(15) 1 d PD A 1
H3C H 0.1754(13) 0.668(2) 0.0624(17) 0.093 Uiso 0.500(15) 1 d PD A 2
H3D H 0.1692(10) 0.6438(16) -0.059(3) 0.093 Uiso 0.500(15) 1 d PD A 2
C4 C 0.2222(4) 0.5089(4) -0.0125(5) 0.0511(13) Uani 1 1 d . . .
H4 H 0.1762 0.5149 -0.0255 0.061 Uiso 1 1 calc R A .
C5 C 0.2112(3) 0.4310(4) -0.0006(7) 0.0532(12) Uani 1 1 d . A .
H5 H 0.1580 0.3850 -0.0040 0.064 Uiso 1 1 calc R . .
C6 C 0.2778(3) 0.4205(3) 0.0161(5) 0.0464(11) Uani 1 1 d . . .
C7 C 0.3543(3) 0.4912(3) 0.0173(5) 0.0405(10) Uani 1 1 d . A .
H7 H 0.4022 0.4878 0.0268 0.049 Uiso 1 1 calc R . .
C8 C 0.3594(3) 0.5649(3) 0.0049(5) 0.0414(10) Uani 1 1 d . . .
C9 C 0.4380(3) 0.6402(3) 0.0071(5) 0.0410(10) Uani 1 1 d . A .
C10 C 0.5133(3) 0.6462(3) -0.0022(5) 0.0414(10) Uani 1 1 d . . .
H10 H 0.5156 0.5976 -0.0092 0.050 Uiso 1 1 calc R A .
C11 C 0.5859(3) 0.7202(3) -0.0019(5) 0.0447(10) Uani 1 1 d . A .
C12 C 0.5799(4) 0.7898(3) 0.0123(6) 0.0530(12) Uani 1 1 d . . .
H12 H 0.6277 0.8416 0.0166 0.064 Uiso 1 1 calc R A .
C13 C 0.5043(4) 0.7834(4) 0.0200(6) 0.0580(15) Uani 1 1 d . A .
H13 H 0.5012 0.8314 0.0297 0.070 Uiso 1 1 calc R . .
C14 C 0.2649(4) 0.3349(3) 0.0367(5) 0.0485(12) Uani 1 1 d . A .
C15 C 0.2046(5) 0.2982(5) 0.1382(7) 0.076(2) Uani 1 1 d . . .
H15A H 0.1900 0.2414 0.1492 0.115 Uiso 1 1 calc R A .
H15C H 0.1554 0.3010 0.1224 0.115 Uiso 1 1 calc R . .
H15B H 0.2306 0.3293 0.2066 0.115 Uiso 1 1 calc R . .
C16 C 0.2280(6) 0.2833(5) -0.0685(7) 0.074(2) Uani 1 1 d . . .
H16B H 0.1750 0.2782 -0.0838 0.112 Uiso 1 1 calc R A .
H16C H 0.2212 0.2292 -0.0566 0.112 Uiso 1 1 calc R . .
H16A H 0.2642 0.3093 -0.1328 0.112 Uiso 1 1 calc R . .
C17 C 0.3429(4) 0.3366(4) 0.0667(7) 0.0639(17) Uani 1 1 d . . .
H17B H 0.3796 0.3553 0.0017 0.096 Uiso 1 1 calc R A .
H17C H 0.3309 0.2818 0.0879 0.096 Uiso 1 1 calc R . .
H17A H 0.3690 0.3737 0.1301 0.096 Uiso 1 1 calc R . .
C18 C 0.6692(3) 0.7279(4) -0.0187(5) 0.0516(13) Uani 1 1 d . . .
C19 C 0.6641(4) 0.6457(5) -0.0390(8) 0.083(3) Uani 1 1 d . A .
H19B H 0.6372 0.6233 -0.1112 0.124 Uiso 1 1 calc R . .
H19C H 0.6327 0.6080 0.0217 0.124 Uiso 1 1 calc R . .
H19A H 0.7190 0.6532 -0.0404 0.124 Uiso 1 1 calc R . .
C20 C 0.7102(6) 0.7828(6) -0.1227(7) 0.084(2) Uani 1 1 d . A .
H20A H 0.6780 0.7565 -0.1902 0.126 Uiso 1 1 calc R . .
H20C H 0.7651 0.7911 -0.1320 0.126 Uiso 1 1 calc R . .
H20B H 0.7133 0.8354 -0.1117 0.126 Uiso 1 1 calc R . .
C21 C 0.7225(4) 0.7686(5) 0.0830(7) 0.0677(18) Uani 1 1 d . A .
H21B H 0.7749 0.7710 0.0733 0.102 Uiso 1 1 calc R . .
H21C H 0.6956 0.7372 0.1509 0.102 Uiso 1 1 calc R . .
H21A H 0.7314 0.8238 0.0907 0.102 Uiso 1 1 calc R . .
B1 B 0.5337(3) 0.5467(3) 0.2928(5) 0.060(3) Uani 0.681(6) 1 d PD B 1
F1 F 0.5023(4) 0.5484(4) 0.3959(4) 0.0748(15) Uani 0.681(6) 1 d PD B 1
F2 F 0.5947(4) 0.6229(3) 0.2663(6) 0.096(2) Uani 0.681(6) 1 d PD B 1
F3 F 0.4737(4) 0.5216(5) 0.2144(6) 0.106(3) Uani 0.681(6) 1 d PD B 1
F4 F 0.5633(4) 0.4946(4) 0.2992(6) 0.0832(18) Uani 0.681(6) 1 d PD B 1
B1A B 0.5428(6) 0.5341(6) 0.2288(8) 0.060(3) Uani 0.319(6) 1 d PD B 2
F1A F 0.5479(7) 0.5072(7) 0.1244(8) 0.0748(15) Uani 0.319(6) 1 d PD B 2
F2A F 0.4874(7) 0.5597(8) 0.2258(13) 0.096(2) Uani 0.319(6) 1 d PD B 2
F3A F 0.5187(9) 0.4725(8) 0.3048(10) 0.106(3) Uani 0.319(6) 1 d PD B 2
F4A F 0.6171(6) 0.5968(7) 0.2595(11) 0.0832(18) Uani 0.319(6) 1 d PD B 2

loop_
_atom_site_aniso_label
_atom_site_aniso_U_11
_atom_site_aniso_U_22
_atom_site_aniso_U_33
_atom_site_aniso_U_23
_atom_site_aniso_U_13
_atom_site_aniso_U_12
Pd1 0.0590(3) 0.0568(3) 0.0438(2) -0.00797(19) -0.00915(18) 0.0437(2)
N1 0.058(3) 0.053(3) 0.045(3) 0.006(2) 0.000(2) 0.040(2)
N2 0.065(3) 0.035(2) 0.046(2) -0.0056(19) -0.007(2) 0.033(2)
C1 0.071(5) 0.072(4) 0.135(7) -0.035(5) -0.037(5) 0.056(4)
C2 0.096(7) 0.082(6) 0.058(5) -0.016(6) -0.022(7) 0.076(6)
C2A 0.096(7) 0.082(6) 0.058(5) -0.016(6) -0.022(7) 0.076(6)
C3 0.077(4) 0.104(6) 0.089(5) -0.008(5) -0.009(4) 0.074(5)
C4 0.047(3) 0.057(3) 0.062(4) -0.001(3) -0.005(3) 0.035(3)
C5 0.049(3) 0.053(3) 0.062(3) -0.009(3) -0.008(3) 0.029(2)
C6 0.051(3) 0.053(3) 0.042(3) -0.007(2) -0.010(2) 0.031(2)
C7 0.042(2) 0.050(3) 0.037(2) -0.003(2) -0.006(2) 0.028(2)
C8 0.047(2) 0.046(2) 0.040(2) -0.004(2) -0.003(2) 0.030(2)
C9 0.057(3) 0.046(2) 0.035(2) -0.004(2) -0.005(2) 0.037(2)
C10 0.050(3) 0.046(2) 0.038(2) -0.007(2) -0.003(2) 0.031(2)
C11 0.052(3) 0.055(3) 0.035(2) -0.008(2) -0.005(2) 0.034(2)
C12 0.060(3) 0.047(3) 0.056(3) -0.010(3) -0.009(3) 0.030(2)
C13 0.062(3) 0.044(3) 0.075(4) -0.010(3) -0.012(3) 0.032(3)
C14 0.055(3) 0.047(3) 0.051(3) -0.003(2) -0.008(2) 0.031(3)
C15 0.077(5) 0.082(5) 0.080(5) 0.023(4) 0.009(4) 0.047(4)
C16 0.094(5) 0.062(4) 0.082(5) -0.020(3) -0.035(4) 0.050(4)
C17 0.060(4) 0.052(3) 0.088(5) 0.001(3) -0.017(3) 0.035(3)
C18 0.048(3) 0.055(3) 0.057(3) -0.019(2) -0.008(2) 0.030(2)
C19 0.050(3) 0.070(4) 0.138(8) -0.043(5) -0.016(4) 0.037(3)
C20 0.079(5) 0.108(7) 0.070(5) -0.001(4) 0.015(4) 0.051(5)
C21 0.059(4) 0.079(5) 0.072(4) -0.021(3) -0.012(3) 0.040(4)
B1 0.045(4) 0.063(5) 0.061(6) 0.017(5) -0.001(5) 0.019(4)
F1 0.073(4) 0.091(4) 0.068(3) 0.001(3) 0.003(3) 0.046(3)
F2 0.105(5) 0.059(3) 0.109(5) 0.008(3) 0.009(4) 0.030(4)
F3 0.098(5) 0.127(6) 0.082(4) -0.003(4) -0.037(4) 0.049(5)
F4 0.085(4) 0.089(4) 0.093(4) 0.002(3) -0.001(3) 0.057(4)
B1A 0.045(4) 0.063(5) 0.061(6) 0.017(5) -0.001(5) 0.019(4)
F1A 0.073(4) 0.091(4) 0.068(3) 0.001(3) 0.003(3) 0.046(3)
F2A 0.105(5) 0.059(3) 0.109(5) 0.008(3) 0.009(4) 0.030(4)
F3A 0.098(5) 0.127(6) 0.082(4) -0.003(4) -0.037(4) 0.049(5)
F4A 0.085(4) 0.089(4) 0.093(4) 0.002(3) -0.001(3) 0.057(4)

loop_
_atom_type_symbol
_atom_type_description
_atom_type_scat_dispersion_real
_atom_type_scat_dispersion_imag
_atom_type_scat_source
C C 0.0033 0.0016 'International Tables Vol C Tables 4.2.6.8 and 6.1.1.4'
H H 0.0000 0.0000 'International Tables Vol C Tables 4.2.6.8 and 6.1.1.4'
B B 0.0013 0.0007 'International Tables Vol C Tables 4.2.6.8 and 6.1.1.4'
N N 0.0061 0.0033 'International Tables Vol C Tables 4.2.6.8 and 6.1.1.4'
F F 0.0171 0.0103 'International Tables Vol C Tables 4.2.6.8 and 6.1.1.4'
Pd Pd -0.9988 1.0072 'International Tables Vol C Tables 4.2.6.8 and 6.1.1.4'

loop_
_geom_angle_atom_site_label_1
_geom_angle_atom_site_label_2
_geom_angle_atom_site_label_3
_geom_angle
_geom_angle_publ_flag
N2 Pd1 N1 78.41(17) yes
N2 Pd1 C3 175.6(3) yes
N1 Pd1 C3 105.9(3) yes
N2 Pd1 C1 106.4(2) yes
N1 Pd1 C1 175.0(2) yes
C3 Pd1 C1 69.2(3) yes
N2 Pd1 C2 136.9(5) yes
N1 Pd1 C2 141.9(5) yes
C3 Pd1 C2 39.1(5) yes
C1 Pd1 C2 34.0(5) yes
N2 Pd1 C2A 139.9(5) yes
N1 Pd1 C2A 138.8(5) yes
C3 Pd1 C2A 35.8(5) yes
C1 Pd1 C2A 36.3(5) yes
C4 N1 C8 118.6(5) ?
C4 N1 Pd1 125.5(4) ?
C8 N1 Pd1 115.7(4) ?
C13 N2 C9 119.7(5) ?
C13 N2 Pd1 126.0(3) ?
C9 N2 Pd1 114.2(4) ?
C2 C1 Pd1 73.4(7) ?
C2A C1 Pd1 72.9(6) ?
C2 C1 H1A 135(3) ?
Pd1 C1 H1A 108.0(10) ?
C2 C1 H1B 135(3) ?
Pd1 C1 H1B 108.1(10) ?
H1A C1 H1B 88(6) ?
C2A C1 H1C 125(2) ?
Pd1 C1 H1C 108.1(10) ?
C2A C1 H1D 125(2) ?
Pd1 C1 H1D 108.0(9) ?
H1C C1 H1D 107(4) ?
C1 C2 C3 129.4(14) ?
C1 C2 Pd1 72.6(7) ?
C3 C2 Pd1 70.1(6) ?
C1 C2 H2 112.6 ?
C3 C2 H2 112.6 ?
Pd1 C2 H2 112.6 ?
C3 C2A C1 131.6(13) ?
C3 C2A Pd1 71.0(6) ?
C1 C2A Pd1 70.8(6) ?
C3 C2A H2A 110.2 ?
C1 C2A H2A 110.2 ?
Pd1 C2A H2A 110.2 ?
C2A C3 Pd1 73.1(6) ?
C2 C3 Pd1 70.8(6) ?
C2 C3 H3A 116.3(19) ?
Pd1 C3 H3A 108.1(9) ?
C2 C3 H3B 116.3(19) ?
Pd1 C3 H3B 108.0(9) ?
H3A C3 H3B 123(3) ?
C2A C3 H3C 127(3) ?
Pd1 C3 H3C 107.9(9) ?
Pd1 C3 H3D 108.2(9) ?
H3C C3 H3D 104(4) ?
N1 C4 C5 121.8(5) ?
N1 C4 H4 119.1 ?
C5 C4 H4 119.1 ?
C6 C5 C4 120.2(5) ?
C6 C5 H5 119.9 ?
C4 C5 H5 119.9 ?
C5 C6 C7 116.4(5) ?
C5 C6 C14 119.9(5) ?
C7 C6 C14 123.6(5) ?
C8 C7 C6 119.4(4) ?
C8 C7 H7 120.3 ?
C6 C7 H7 120.3 ?
N1 C8 C7 123.4(5) ?
N1 C8 C9 115.5(4) ?
C7 C8 C9 121.1(4) ?
C10 C9 N2 118.4(5) ?
C10 C9 C8 125.9(4) ?
N2 C9 C8 115.6(5) ?
C9 C10 C11 123.0(4) ?
C9 C10 H10 118.5 ?
C11 C10 H10 118.5 ?
C10 C11 C12 116.6(5) ?
C10 C11 C18 123.5(4) ?
C12 C11 C18 119.9(5) ?
C13 C12 C11 120.0(5) ?
C13 C12 H12 120.0 ?
C11 C12 H12 120.0 ?
N2 C13 C12 122.1(5) ?
N2 C13 H13 118.9 ?
C12 C13 H13 118.9 ?
C17 C14 C16 109.7(5) ?
C17 C14 C6 112.3(5) ?
C16 C14 C6 109.2(5) ?
C17 C14 C15 108.6(5) ?
C16 C14 C15 110.2(6) ?
C6 C14 C15 106.7(5) ?
C14 C15 H15A 109.5 ?
C14 C15 H15C 109.5 ?
H15A C15 H15C 109.5 ?
C14 C15 H15B 109.5 ?
H15A C15 H15B 109.5 ?
H15C C15 H15B 109.5 ?
C14 C16 H16B 109.5 ?
C14 C16 H16C 109.5 ?
H16B C16 H16C 109.5 ?
C14 C16 H16A 109.5 ?
H16B C16 H16A 109.5 ?
H16C C16 H16A 109.5 ?
C14 C17 H17B 109.5 ?
C14 C17 H17C 109.5 ?
H17B C17 H17C 109.5 ?
C14 C17 H17A 109.5 ?
H17B C17 H17A 109.5 ?
H17C C17 H17A 109.5 ?
C21 C18 C20 108.0(6) ?
C21 C18 C19 109.3(6) ?
C20 C18 C19 108.3(6) ?
C21 C18 C11 109.9(5) ?
C20 C18 C11 108.4(5) ?
C19 C18 C11 112.8(5) ?
C18 C19 H19B 109.5 ?
C18 C19 H19C 109.5 ?
H19B C19 H19C 109.5 ?
C18 C19 H19A 109.5 ?
H19B C19 H19A 109.5 ?
H19C C19 H19A 109.5 ?
C18 C20 H20A 109.5 ?
C18 C20 H20C 109.5 ?
H20A C20 H20C 109.5 ?
C18 C20 H20B 109.5 ?
H20A C20 H20B 109.5 ?
H20C C20 H20B 109.5 ?
C18 C21 H21B 109.5 ?
C18 C21 H21C 109.5 ?
H21B C21 H21C 109.5 ?
C18 C21 H21A 109.5 ?
H21B C21 H21A 109.5 ?
H21C C21 H21A 109.5 ?
F3 B1 F4 111.2(4) ?
F3 B1 F2 109.4(4) ?
F4 B1 F2 110.2(4) ?
F3 B1 F1 108.8(4) ?
F4 B1 F1 108.0(4) ?
F2 B1 F1 109.3(4) ?
F3A B1A F2A 109.7(5) ?
F3A B1A F1A 109.7(5) ?
F2A B1A F1A 108.8(4) ?
F3A B1A F4A 109.3(4) ?
F2A B1A F4A 109.9(5) ?
F1A B1A F4A 109.5(4) ?

loop_
_geom_bond_atom_site_label_1
_geom_bond_atom_site_label_2
_geom_bond_distance
_geom_bond_publ_flag
Pd1 N2 2.085(5) yes
Pd1 N1 2.095(5) yes
Pd1 C3 2.130(7) yes
Pd1 C1 2.129(7) yes
Pd1 C2 2.138(13) yes
Pd1 C2A 2.155(12) yes
N1 C4 1.314(8) ?
N1 C8 1.335(6) ?
N2 C13 1.350(8) ?
N2 C9 1.381(5) ?
C1 C2 1.25(2) ?
C1 C2A 1.334(19) ?
C1 H1A 0.950(3) ?
C1 H1B 0.950(3) ?
C1 H1C 0.950(3) ?
C1 H1D 0.950(3) ?
C2 C3 1.429(19) ?
C2 H2 1.0000 ?
C2A C3 1.32(2) ?
C2A H2A 1.0000 ?
C3 H3A 0.950(3) ?
C3 H3B 0.950(3) ?
C3 H3C 0.950(3) ?
C3 H3D 0.950(3) ?
C4 C5 1.394(8) ?
C4 H4 0.9500 ?
C5 C6 1.392(7) ?
C5 H5 0.9500 ?
C6 C7 1.402(8) ?
C6 C14 1.536(7) ?
C7 C8 1.362(7) ?
C7 H7 0.9500 ?
C8 C9 1.463(7) ?
C9 C10 1.382(7) ?
C10 C11 1.393(8) ?
C10 H10 0.9500 ?
C11 C12 1.392(7) ?
C11 C18 1.528(7) ?
C12 C13 1.383(9) ?
C12 H12 0.9500 ?
C13 H13 0.9500 ?
C14 C17 1.509(8) ?
C14 C16 1.526(9) ?
C14 C15 1.567(9) ?
C15 H15A 0.9800 ?
C15 H15C 0.9800 ?
C15 H15B 0.9800 ?
C16 H16B 0.9800 ?
C16 H16C 0.9800 ?
C16 H16A 0.9800 ?
C17 H17B 0.9800 ?
C17 H17C 0.9800 ?
C17 H17A 0.9800 ?
C18 C21 1.516(8) ?
C18 C20 1.552(10) ?
C18 C19 1.535(9) ?
C19 H19B 0.9800 ?
C19 H19C 0.9800 ?
C19 H19A 0.9800 ?
C20 H20A 0.9800 ?
C20 H20C 0.9800 ?
C20 H20B 0.9800 ?
C21 H21B 0.9800 ?
C21 H21C 0.9800 ?
C21 H21A 0.9800 ?
B1 F3 1.360(5) ?
B1 F4 1.362(5) ?
B1 F2 1.363(5) ?
B1 F1 1.370(5) ?
B1A F3A 1.363(5) ?
B1A F2A 1.363(5) ?
B1A F1A 1.364(5) ?
B1A F4A 1.364(5) ?

loop_
_geom_torsion_atom_site_label_1
_geom_torsion_atom_site_label_2
_geom_torsion_atom_site_label_3
_geom_torsion_atom_site_label_4
_geom_torsion
N2 Pd1 N1 C4 177.6(5)
C3 Pd1 N1 C4 -2.7(6)
C1 Pd1 N1 C4 -16(4)
C2 Pd1 N1 C4 16.5(9)
C2A Pd1 N1 C4 -20.3(9)
N2 Pd1 N1 C8 3.4(4)
C3 Pd1 N1 C8 -176.9(5)
C1 Pd1 N1 C8 170(4)
C2 Pd1 N1 C8 -157.7(8)
C2A Pd1 N1 C8 165.5(8)
N1 Pd1 N2 C13 177.2(6)
C3 Pd1 N2 C13 1(4)
C1 Pd1 N2 C13 -1.7(7)
C2 Pd1 N2 C13 -19.8(9)
C2A Pd1 N2 C13 15.5(9)
N1 Pd1 N2 C9 1.6(4)
C3 Pd1 N2 C9 -174(4)
C1 Pd1 N2 C9 -177.2(5)
C2 Pd1 N2 C9 164.7(7)
C2A Pd1 N2 C9 -160.0(7)
N2 Pd1 C1 C2 -157.6(8)
N1 Pd1 C1 C2 36(5)
C3 Pd1 C1 C2 22.7(9)
N2 Pd1 C1 C2A 161.3(9)
N1 Pd1 C1 C2A -5(5)
C3 Pd1 C1 C2A -18.5(9)
Pd1 C1 C2 C3 -44.1(12)
N2 Pd1 C2 C1 32.3(12)
N1 Pd1 C2 C1 -175.3(6)
C3 Pd1 C2 C1 -145.2(14)
N2 Pd1 C2 C3 177.5(5)
N1 Pd1 C2 C3 -30.1(11)
C1 Pd1 C2 C3 145.2(13)
Pd1 C1 C2A C3 39.7(14)
N2 Pd1 C2A C3 -178.2(5)
N1 Pd1 C2A C3 29.7(12)
C1 Pd1 C2A C3 -149.6(14)
N2 Pd1 C2A C1 -28.6(12)
N1 Pd1 C2A C1 179.3(6)
C3 Pd1 C2A C1 149.6(14)
C1 C2A C3 Pd1 -39.6(14)
C1 C2 C3 Pd1 44.9(13)
N2 Pd1 C3 C2A 15(5)
N1 Pd1 C3 C2A -160.2(8)
C1 Pd1 C3 C2A 18.7(9)
N2 Pd1 C3 C2 -23(4)
N1 Pd1 C3 C2 161.2(8)
C1 Pd1 C3 C2 -20.0(9)
C8 N1 C4 C5 4.3(9)
Pd1 N1 C4 C5 -169.7(5)
N1 C4 C5 C6 -1.4(11)
C4 C5 C6 C7 -1.5(10)
C4 C5 C6 C14 176.1(6)
C5 C6 C7 C8 1.4(8)
C14 C6 C7 C8 -176.1(5)
C4 N1 C8 C7 -4.5(9)
Pd1 N1 C8 C7 170.1(4)
C4 N1 C8 C9 177.7(5)
Pd1 N1 C8 C9 -7.6(6)
C6 C7 C8 N1 1.6(9)
C6 C7 C8 C9 179.2(5)
C13 N2 C9 C10 -4.7(9)
Pd1 N2 C9 C10 171.2(4)
C13 N2 C9 C8 178.1(5)
Pd1 N2 C9 C8 -6.1(6)
N1 C8 C9 C10 -167.9(6)
C7 C8 C9 C10 14.3(9)
N1 C8 C9 N2 9.1(7)
C7 C8 C9 N2 -168.7(5)
N2 C9 C10 C11 1.7(8)
C8 C9 C10 C11 178.6(5)
C9 C10 C11 C12 2.1(9)
C9 C10 C11 C18 -176.4(6)
C10 C11 C12 C13 -2.9(10)
C18 C11 C12 C13 175.7(6)
C9 N2 C13 C12 4.0(10)
Pd1 N2 C13 C12 -171.3(5)
C11 C12 C13 N2 0.0(11)
C5 C6 C14 C17 -173.2(6)
C7 C6 C14 C17 4.2(8)
C5 C6 C14 C16 64.9(8)
C7 C6 C14 C16 -117.7(6)
C5 C6 C14 C15 -54.2(7)
C7 C6 C14 C15 123.2(6)
C10 C11 C18 C21 -120.7(6)
C12 C11 C18 C21 60.8(8)
C10 C11 C18 C20 121.4(7)
C12 C11 C18 C20 -57.1(8)
C10 C11 C18 C19 1.5(9)
C12 C11 C18 C19 -177.0(7)

loop_
_platon_squeeze_void_nr
_platon_squeeze_void_average_x
_platon_squeeze_void_average_y
_platon_squeeze_void_average_z
_platon_squeeze_void_volume
_platon_squeeze_void_count_electrons
_platon_squeeze_void_content
1 0.000 0.000 -0.031 492 146 '3(C5H12) '
